data_4305190
loop_
_publ_author_name
'D. Fern\'andez-Anca'
'M. In\'es Garc\'ia-Seijo'
'Alfonso Casti\~neiras'
'M. Esther Garc\'ia-Fern\'andez'

_publ_section_title
;
Novel Chelate Ring-Opening Induced by Silver(I) of Five-Coordinate
Palladium(II) and Platinum(II) Complexes Containing Tripodal Polyphosphines
;
_journal_name_full 'Inorganic Chemistry'
_journal_page_first 5685
_journal_page_last 5695
_journal_paper_doi 10.1021/ic702419r
_journal_volume 47
_journal_year 2008
_chemical_formula_sum 'C42 H42 Ag Br5 P4 Pd2'
_chemical_formula_weight 1390.86
_chemical_name_systematic
;
 [Pd4Ag2(PP3)2Br9]Br
;
_space_group_IT_number 15
_symmetry_cell_setting monoclinic
_symmetry_space_group_name_Hall '-C 2yc'
_symmetry_space_group_name_H-M 'C 1 2/c 1'
_atom_sites_solution_hydrogens geom
_atom_sites_solution_primary direct
_atom_sites_solution_secondary difmap
_audit_creation_method SHELXL-97
_cell_angle_alpha 90.00
_cell_angle_beta 95.638(5)
_cell_angle_gamma 90.00
_cell_formula_units_Z 8
_cell_length_a 26.348(8)
_cell_length_b 9.770(3)
_cell_length_c 35.539(11)
_cell_measurement_reflns_used 969
_cell_measurement_temperature 293(2)
_cell_measurement_theta_max 22.34
_cell_measurement_theta_min 2.54
_cell_volume 9104(5)
_computing_cell_refinement 'Bruker Smart'
_computing_data_collection 'Bruker Smart'
_computing_data_reduction 'Bruker Shelxtl'
_computing_molecular_graphics 'ORTEP-3 for Windows (Farrugia, 1997)'
_computing_publication_material 'WinGX publication routines (Farrugia, 1999)'
_computing_structure_refinement 'SHELXL-97 (Sheldrick, 1997)'
_computing_structure_solution sir-92
_diffrn_ambient_temperature 293(2)
_diffrn_measured_fraction_theta_full 0.995
_diffrn_measured_fraction_theta_max 0.995
_diffrn_radiation_monochromator graphite
_diffrn_radiation_source 'fine-focus sealed tube'
_diffrn_radiation_type MoK\a
_diffrn_radiation_wavelength 0.71073
_diffrn_reflns_av_R_equivalents 0.0872
_diffrn_reflns_av_sigmaI/netI 0.0767
_diffrn_reflns_limit_h_max 32
_diffrn_reflns_limit_h_min -32
_diffrn_reflns_limit_k_max 12
_diffrn_reflns_limit_k_min 0
_diffrn_reflns_limit_l_max 44
_diffrn_reflns_limit_l_min 0
_diffrn_reflns_number 9883
_diffrn_reflns_theta_full 26.42
_diffrn_reflns_theta_max 26.42
_diffrn_reflns_theta_min 1.15
_exptl_absorpt_coefficient_mu 5.767
_exptl_absorpt_correction_T_max 0.6249
_exptl_absorpt_correction_T_min 0.2063
_exptl_absorpt_correction_type empirical
_exptl_absorpt_process_details Sadabs
_exptl_crystal_colour colourless
_exptl_crystal_density_diffrn 2.029
_exptl_crystal_density_method 'not measured'
_exptl_crystal_description prism
_exptl_crystal_F_000 5344
_exptl_crystal_size_max 0.40
_exptl_crystal_size_mid 0.22
_exptl_crystal_size_min 0.09
_refine_diff_density_max 1.871
_refine_diff_density_min -4.158
_refine_diff_density_rms 0.403
_refine_ls_extinction_method none
_refine_ls_goodness_of_fit_ref 1.060
_refine_ls_hydrogen_treatment mixed
_refine_ls_matrix_type full
_refine_ls_number_parameters 488
_refine_ls_number_reflns 9322
_refine_ls_number_restraints 0
_refine_ls_restrained_S_all 1.060
_refine_ls_R_factor_all 0.1508
_refine_ls_R_factor_gt 0.0840
_refine_ls_shift/su_max 0.001
_refine_ls_shift/su_mean 0.000
_refine_ls_structure_factor_coef Fsqd
_refine_ls_weighting_details 'calc w=1/[\s^2^(Fo^2^)+(0.1879P)^2^+0.0000P] where P=(Fo^2^+2Fc^2^)/3'
_refine_ls_weighting_scheme calc
_refine_ls_wR_factor_gt 0.2599
_refine_ls_wR_factor_ref 0.3049
_reflns_number_gt 5020
_reflns_number_total 9322
_reflns_threshold_expression >2sigma(I)
_cod_data_source_file ic702419r-file002.cif
_cod_data_source_block PdAgBr
_cod_depositor_comments
;
The following automatic conversions were performed:
'_symmetry_cell_setting' value 'Monoclinic' changed to 'monoclinic'
according to '/home/saulius/struct/CIF-dictionaries/cif_core.dic'
dictionary named 'cif_core.dic' version 2.4.1 from 2010-06-29.

Automatic conversion script
Id: cif_fix_enum 1527 2010-12-29 10:47:43Z saulius 
;
_cod_original_cell_volume 9105(5)
_cod_database_code 4305190

loop_
_symmetry_equiv_pos_as_xyz
'x, y, z'
'-x, y, -z+1/2'
'x+1/2, y+1/2, z'
'-x+1/2, y+1/2, -z+1/2'
'-x, -y, -z'
'x, -y, z-1/2'
'-x+1/2, -y+1/2, -z'
'x+1/2, -y+1/2, z-1/2'

loop_
_atom_site_label
_atom_site_type_symbol
_atom_site_fract_x
_atom_site_fract_y
_atom_site_fract_z
_atom_site_U_iso_or_equiv
_atom_site_adp_type
_atom_site_occupancy
_atom_site_symmetry_multiplicity
_atom_site_calc_flag
_atom_site_refinement_flags
_atom_site_disorder_assembly
_atom_site_disorder_group
Pd1 Pd 0.88876(3) 0.64130(9) 0.09142(2) 0.0330(3) Uani 1 1 d . . .
Br1 Br 0.85144(5) 0.49670(15) 0.03919(4) 0.0561(4) Uani 1 1 d . . .
Ag1 Ag 1.07747(6) 0.41481(14) 0.19016(5) 0.0953(6) Uani 1 1 d . . .
P4 P 1.09344(12) 0.6459(3) 0.17328(9) 0.0396(7) Uani 1 1 d . . .
P1 P 0.91986(11) 0.8137(3) 0.05492(9) 0.0385(7) Uani 1 1 d . . .
P3 P 0.84506(12) 0.5450(3) 0.13820(9) 0.0415(8) Uani 1 1 d . . .
P2 P 0.93179(11) 0.7498(3) 0.13914(9) 0.0375(7) Uani 1 1 d . . .
C39 C 1.1730(6) 0.9157(16) 0.2461(4) 0.062(4) Uani 1 1 d . . .
H39 H 1.1677 0.9983 0.2581 0.074 Uiso 1 1 calc R . .
C1 C 0.9440(5) 0.9256(13) 0.1251(4) 0.046(3) Uani 1 1 d . . .
H1A H 0.9130 0.9794 0.1247 0.055 Uiso 1 1 calc R . .
H1B H 0.9697 0.9671 0.1430 0.055 Uiso 1 1 calc R . .
C42 C 1.1878(5) 0.6678(16) 0.2112(5) 0.069(5) Uani 1 1 d . . .
H42 H 1.1929 0.5830 0.2003 0.083 Uiso 1 1 calc R . .
C3 C 0.8986(5) 0.7354(13) 0.1822(4) 0.046(3) Uani 1 1 d . . .
H3A H 0.9221 0.7544 0.2044 0.055 Uiso 1 1 calc R . .
H3B H 0.8708 0.8006 0.1814 0.055 Uiso 1 1 calc R . .
C37 C 1.1399(4) 0.7308(13) 0.2047(3) 0.042(3) Uani 1 1 d . . .
C36 C 1.1268(7) 0.806(2) 0.1164(5) 0.091(6) Uani 1 1 d . . .
H36 H 1.1261 0.8776 0.1337 0.109 Uiso 1 1 calc R . .
C31 C 1.1115(5) 0.6811(18) 0.1263(4) 0.056(4) Uani 1 1 d . . .
C19 C 0.7834(5) 0.6315(15) 0.1356(4) 0.050(3) Uani 1 1 d . . .
C18 C 0.8259(5) 0.8550(15) 0.0163(5) 0.061(4) Uani 1 1 d . . .
H18 H 0.8283 0.7641 0.0090 0.074 Uiso 1 1 calc R . .
C10 C 1.0021(8) 0.708(2) -0.0485(5) 0.086(6) Uani 1 1 d . . .
H10 H 1.0176 0.6799 -0.0696 0.103 Uiso 1 1 calc R . .
C40 C 1.2198(6) 0.8526(18) 0.2512(4) 0.068(4) Uani 1 1 d . . .
H40 H 1.2463 0.8930 0.2666 0.082 Uiso 1 1 calc R . .
C2 C 0.9622(5) 0.9213(14) 0.0865(4) 0.050(3) Uani 1 1 d . . .
H2A H 0.9966 0.8849 0.0881 0.060 Uiso 1 1 calc R . .
H2B H 0.9629 1.0133 0.0763 0.060 Uiso 1 1 calc R . .
C13 C 0.8660(5) 0.9152(13) 0.0392(3) 0.044(3) Uani 1 1 d . . .
C17 C 0.7831(6) 0.9293(19) 0.0046(5) 0.081(5) Uani 1 1 d . . .
H17 H 0.7570 0.8875 -0.0108 0.098 Uiso 1 1 calc R . .
C6 C 1.0339(4) 0.7403(13) 0.1732(3) 0.040(3) Uani 1 1 d . . .
H6A H 1.0234 0.7440 0.1986 0.048 Uiso 1 1 calc R . .
H6B H 1.0384 0.8332 0.1645 0.048 Uiso 1 1 calc R . .
C4 C 0.8783(5) 0.5911(16) 0.1840(4) 0.056(4) Uani 1 1 d . . .
H4A H 0.8550 0.5851 0.2035 0.067 Uiso 1 1 calc R . .
H4B H 0.9062 0.5280 0.1904 0.067 Uiso 1 1 calc R . .
C7 C 0.9516(5) 0.7780(14) 0.0126(4) 0.049(3) Uani 1 1 d . . .
C11 C 1.0226(8) 0.669(3) -0.0131(6) 0.127(10) Uani 1 1 d . . .
H11 H 1.0524 0.6179 -0.0100 0.153 Uiso 1 1 calc R . .
C5 C 0.9945(4) 0.6688(12) 0.1475(3) 0.039(3) Uani 1 1 d . . .
H5A H 0.9897 0.5781 0.1577 0.047 Uiso 1 1 calc R . .
H5B H 1.0079 0.6571 0.1232 0.047 Uiso 1 1 calc R . .
C8 C 0.9349(6) 0.821(2) -0.0214(5) 0.079(5) Uani 1 1 d . . .
H8 H 0.9058 0.8750 -0.0246 0.094 Uiso 1 1 calc R . .
C38 C 1.1329(5) 0.8543(15) 0.2224(4) 0.050(3) Uani 1 1 d . . .
H38 H 1.1015 0.8979 0.2187 0.060 Uiso 1 1 calc R . .
C14 C 0.8592(6) 1.0551(16) 0.0491(4) 0.061(4) Uani 1 1 d . . .
H14 H 0.8858 1.0985 0.0636 0.073 Uiso 1 1 calc R . .
C15 C 0.8165(6) 1.1286(16) 0.0389(5) 0.071(5) Uani 1 1 d . . .
H15 H 0.8129 1.2178 0.0474 0.085 Uiso 1 1 calc R . .
C32 C 1.1089(6) 0.580(2) 0.0998(4) 0.085(6) Uani 1 1 d . . .
H32 H 1.0971 0.4941 0.1062 0.102 Uiso 1 1 calc R . .
C34 C 1.1408(10) 0.727(5) 0.0547(6) 0.160(17) Uani 1 1 d . . .
H34 H 1.1507 0.7417 0.0306 0.192 Uiso 1 1 calc R . .
C33 C 1.1235(10) 0.600(3) 0.0635(6) 0.122(11) Uani 1 1 d . . .
H33 H 1.1214 0.5298 0.0458 0.146 Uiso 1 1 calc R . .
C41 C 1.2277(6) 0.7281(19) 0.2334(5) 0.080(5) Uani 1 1 d . . .
H41 H 1.2596 0.6862 0.2364 0.096 Uiso 1 1 calc R . .
C16 C 0.7777(6) 1.0648(19) 0.0150(6) 0.079(5) Uani 1 1 d . . .
H16 H 0.7485 1.1134 0.0062 0.095 Uiso 1 1 calc R . .
C35 C 1.1441(10) 0.834(3) 0.0804(7) 0.136(10) Uani 1 1 d . . .
H35 H 1.1569 0.9193 0.0745 0.163 Uiso 1 1 calc R . .
Br2 Br 1.13585(7) 0.2875(2) 0.24271(5) 0.0875(6) Uani 1 1 d . . .
Br3 Br 1.01830(17) 0.2347(3) 0.15310(6) 0.195(2) Uani 1 1 d . . .
C28 C 0.8065(12) 0.081(2) 0.1479(9) 0.124(11) Uani 1 1 d . . .
H28 H 0.7993 -0.0115 0.1498 0.149 Uiso 1 1 calc R . .
C27 C 0.7747(9) 0.167(2) 0.1285(9) 0.121(10) Uani 1 1 d . . .
H27 H 0.7441 0.1332 0.1171 0.146 Uiso 1 1 calc R . .
C25 C 0.8281(6) 0.3645(15) 0.1398(5) 0.063(4) Uani 1 1 d . . .
C24 C 0.7500(6) 0.602(2) 0.1630(5) 0.077(5) Uani 1 1 d . . .
H24 H 0.7608 0.5441 0.1828 0.092 Uiso 1 1 calc R . .
C22 C 0.6891(7) 0.749(3) 0.1338(8) 0.114(8) Uani 1 1 d . . .
H22 H 0.6579 0.7934 0.1331 0.136 Uiso 1 1 calc R . .
C26 C 0.7858(8) 0.315(2) 0.1241(6) 0.093(6) Uani 1 1 d . . .
H26 H 0.7625 0.3715 0.1102 0.112 Uiso 1 1 calc R . .
C30 C 0.8663(9) 0.2718(18) 0.1625(6) 0.096(7) Uani 1 1 d . . .
H30 H 0.8976 0.3026 0.1738 0.116 Uiso 1 1 calc R . .
C23 C 0.7032(8) 0.655(3) 0.1615(7) 0.108(8) Uani 1 1 d . . .
H23 H 0.6807 0.6296 0.1788 0.130 Uiso 1 1 calc R . .
C20 C 0.7679(6) 0.7179(18) 0.1086(5) 0.071(5) Uani 1 1 d . . .
H20 H 0.7891 0.7403 0.0901 0.085 Uiso 1 1 calc R . .
C21 C 0.7212(8) 0.774(2) 0.1079(8) 0.114(8) Uani 1 1 d . . .
H21 H 0.7108 0.8340 0.0884 0.137 Uiso 1 1 calc R . .
C12 C 0.9990(9) 0.707(3) 0.0169(6) 0.132(11) Uani 1 1 d . . .
H12 H 1.0138 0.6859 0.0411 0.159 Uiso 1 1 calc R . .
C29 C 0.8500(15) 0.138(3) 0.1647(8) 0.153(15) Uani 1 1 d . . .
H29 H 0.8715 0.0791 0.1795 0.184 Uiso 1 1 calc R . .
Br4 Br 1.0000 -0.0160(2) 0.2500 0.0764(8) Uani 1 2 d S . .
C9 C 0.9601(8) 0.786(2) -0.0532(5) 0.089(6) Uani 1 1 d . . .
H9 H 0.9478 0.8174 -0.0772 0.107 Uiso 1 1 calc R . .
Pd2 Pd 1.04444(12) 0.2041(3) 0.23083(8) 0.1870(14) Uani 1 1 d . . .
Br6 Br 1.0000 0.4848(3) 0.2500 0.0643(6) Uani 1 2 d S . .
Br5 Br 1.0408(2) 0.2273(6) 0.27862(15) 0.228(2) Uani 1 1 d . . .

loop_
_atom_site_aniso_label
_atom_site_aniso_U_11
_atom_site_aniso_U_22
_atom_site_aniso_U_33
_atom_site_aniso_U_23
_atom_site_aniso_U_13
_atom_site_aniso_U_12
Pd1 0.0263(4) 0.0366(5) 0.0362(5) -0.0053(4) 0.0031(3) -0.0042(4)
Br1 0.0524(8) 0.0554(9) 0.0589(9) -0.0233(7) -0.0022(6) -0.0072(6)
Ag1 0.1073(12) 0.0500(8) 0.1161(12) 0.0108(8) -0.0520(9) -0.0025(7)
P4 0.0350(16) 0.0456(18) 0.0371(16) 0.0000(15) -0.0026(13) 0.0027(14)
P1 0.0314(16) 0.0422(17) 0.0416(17) 0.0009(14) 0.0026(13) -0.0042(13)
P3 0.0394(17) 0.0423(18) 0.0445(18) -0.0015(15) 0.0128(14) -0.0053(14)
P2 0.0327(16) 0.0429(18) 0.0362(16) -0.0066(14) -0.0003(13) -0.0039(13)
C39 0.068(10) 0.053(9) 0.065(9) -0.015(8) 0.008(8) 0.003(8)
C1 0.043(7) 0.035(7) 0.057(8) -0.009(6) -0.005(6) -0.013(6)
C42 0.053(9) 0.056(9) 0.093(12) -0.016(8) -0.024(8) 0.015(7)
C3 0.048(7) 0.047(8) 0.044(7) -0.006(6) 0.008(6) -0.002(6)
C37 0.035(6) 0.051(8) 0.039(7) 0.002(6) 0.003(5) 0.003(5)
C36 0.097(14) 0.120(17) 0.056(10) 0.016(11) 0.007(9) -0.027(13)
C31 0.041(8) 0.085(11) 0.041(7) 0.000(7) -0.006(6) 0.004(7)
C19 0.043(7) 0.059(9) 0.051(8) -0.006(7) 0.017(6) 0.004(6)
C18 0.050(8) 0.043(8) 0.088(11) 0.003(8) -0.008(8) 0.003(7)
C10 0.108(16) 0.099(15) 0.057(11) -0.007(10) 0.043(11) -0.016(12)
C40 0.053(9) 0.078(11) 0.068(10) 0.002(9) -0.023(7) -0.009(8)
C2 0.039(7) 0.046(8) 0.066(9) -0.006(7) 0.007(6) -0.015(6)
C13 0.047(7) 0.042(7) 0.044(7) 0.011(6) 0.007(6) -0.009(6)
C17 0.049(9) 0.070(12) 0.120(15) 0.001(11) -0.022(9) -0.005(8)
C6 0.037(6) 0.045(7) 0.037(6) -0.008(5) 0.000(5) 0.001(5)
C4 0.054(8) 0.075(10) 0.041(7) 0.005(7) 0.009(6) 0.002(7)
C7 0.042(7) 0.058(8) 0.048(8) 0.005(7) 0.007(6) -0.006(6)
C11 0.081(14) 0.23(3) 0.076(13) 0.004(16) 0.038(11) 0.080(17)
C5 0.025(6) 0.043(7) 0.047(7) -0.004(6) -0.003(5) 0.004(5)
C8 0.058(10) 0.117(15) 0.061(10) 0.031(10) 0.007(8) 0.020(10)
C38 0.036(7) 0.070(9) 0.042(7) -0.007(7) -0.007(5) 0.005(6)
C14 0.059(9) 0.064(10) 0.058(9) -0.003(8) -0.003(7) -0.006(8)
C15 0.076(11) 0.039(8) 0.096(13) 0.000(8) -0.004(9) 0.014(8)
C32 0.053(10) 0.150(18) 0.053(9) -0.030(11) 0.004(7) 0.028(11)
C34 0.101(19) 0.35(6) 0.031(11) 0.02(2) 0.019(11) 0.00(3)
C33 0.110(19) 0.21(3) 0.046(12) -0.033(16) 0.006(11) 0.07(2)
C41 0.046(9) 0.078(12) 0.107(14) -0.022(10) -0.034(9) 0.012(8)
C16 0.056(10) 0.070(12) 0.112(14) 0.019(11) 0.017(10) 0.027(9)
C35 0.13(2) 0.20(3) 0.079(16) 0.044(19) 0.034(15) -0.016(19)
Br2 0.0805(12) 0.1060(15) 0.0728(11) 0.0083(11) -0.0081(9) 0.0459(11)
Br3 0.357(5) 0.171(3) 0.0511(12) -0.0137(14) -0.0048(19) -0.189(3)
C28 0.15(3) 0.045(13) 0.19(3) -0.016(16) 0.09(2) -0.013(14)
C27 0.092(16) 0.073(15) 0.21(3) -0.041(17) 0.061(18) -0.036(13)
C25 0.074(11) 0.041(8) 0.081(11) -0.010(8) 0.046(9) -0.015(8)
C24 0.062(10) 0.097(13) 0.076(11) -0.019(10) 0.024(9) 0.007(9)
C22 0.052(12) 0.13(2) 0.16(2) -0.024(18) 0.029(14) 0.026(12)
C26 0.088(14) 0.082(13) 0.113(16) -0.015(11) 0.023(12) -0.048(11)
C30 0.148(19) 0.049(10) 0.100(15) -0.006(10) 0.054(14) 0.016(11)
C23 0.092(15) 0.128(19) 0.115(17) 0.004(15) 0.067(14) 0.030(14)
C20 0.046(9) 0.087(12) 0.082(12) 0.018(10) 0.017(8) 0.003(8)
C21 0.073(13) 0.095(16) 0.18(3) 0.025(16) 0.045(15) 0.014(12)
C12 0.132(19) 0.20(3) 0.065(12) 0.009(15) 0.023(12) 0.11(2)
C29 0.29(4) 0.073(17) 0.12(2) 0.039(15) 0.13(3) 0.07(2)
Br4 0.0899(18) 0.0450(12) 0.1030(19) 0.000 0.0538(15) 0.000
C9 0.092(14) 0.127(18) 0.051(10) 0.020(11) 0.018(10) -0.007(13)
Pd2 0.203(3) 0.220(3) 0.140(2) 0.056(2) 0.0240(19) -0.110(2)
Br6 0.0454(11) 0.0863(16) 0.0626(13) 0.000 0.0118(9) 0.000
Br5 0.230(5) 0.275(6) 0.178(4) -0.016(4) 0.018(4) -0.022(4)

loop_
_atom_type_symbol
_atom_type_description
_atom_type_scat_dispersion_real
_atom_type_scat_dispersion_imag
_atom_type_scat_source
C C 0.0033 0.0016 'International Tables Vol C Tables 4.2.6.8 and 6.1.1.4'
H H 0.0000 0.0000 'International Tables Vol C Tables 4.2.6.8 and 6.1.1.4'
P P 0.1023 0.0942 'International Tables Vol C Tables 4.2.6.8 and 6.1.1.4'
Br Br -0.2901 2.4595 'International Tables Vol C Tables 4.2.6.8 and 6.1.1.4'
Pd Pd -0.9988 1.0072 'International Tables Vol C Tables 4.2.6.8 and 6.1.1.4'
Ag Ag -0.8971 1.1015 'International Tables Vol C Tables 4.2.6.8 and 6.1.1.4'

loop_
_geom_angle_atom_site_label_1
_geom_angle_atom_site_label_2
_geom_angle_atom_site_label_3
_geom_angle
_geom_angle_site_symmetry_1
_geom_angle_site_symmetry_3
_geom_angle_publ_flag
P2 Pd1 P3 84.14(12) . . ?
P2 Pd1 P1 84.18(12) . . ?
P3 Pd1 P1 157.47(12) . . ?
P2 Pd1 Br1 171.57(10) . . ?
P3 Pd1 Br1 96.81(10) . . ?
P1 Pd1 Br1 97.57(9) . . ?
P4 Ag1 Br2 121.62(11) . . ?
P4 Ag1 Br3 128.38(12) . . ?
Br2 Ag1 Br3 108.60(11) . . ?
P4 Ag1 Pd2 158.16(14) . . ?
Br2 Ag1 Pd2 56.94(9) . . ?
Br3 Ag1 Pd2 63.31(9) . . ?
C37 P4 C31 105.3(6) . . ?
C37 P4 C6 107.7(6) . . ?
C31 P4 C6 101.9(6) . . ?
C37 P4 Ag1 114.2(4) . . ?
C31 P4 Ag1 118.7(6) . . ?
C6 P4 Ag1 107.9(4) . . ?
C13 P1 C7 105.3(6) . . ?
C13 P1 C2 107.0(6) . . ?
C7 P1 C2 108.2(6) . . ?
C13 P1 Pd1 105.4(4) . . ?
C7 P1 Pd1 122.5(5) . . ?
C2 P1 Pd1 107.5(5) . . ?
C25 P3 C19 103.3(7) . . ?
C25 P3 C4 108.0(8) . . ?
C19 P3 C4 106.1(7) . . ?
C25 P3 Pd1 123.8(5) . . ?
C19 P3 Pd1 106.1(5) . . ?
C4 P3 Pd1 108.1(5) . . ?
C1 P2 C5 105.7(6) . . ?
C1 P2 C3 114.2(6) . . ?
C5 P2 C3 109.1(6) . . ?
C1 P2 Pd1 109.4(4) . . ?
C5 P2 Pd1 107.7(4) . . ?
C3 P2 Pd1 110.5(4) . . ?
C40 C39 C38 119.7(14) . . ?
C2 C1 P2 107.7(9) . . ?
C41 C42 C37 121.9(15) . . ?
C4 C3 P2 107.9(9) . . ?
C38 C37 C42 117.8(12) . . ?
C38 C37 P4 125.4(9) . . ?
C42 C37 P4 116.8(10) . . ?
C31 C36 C35 123(2) . . ?
C36 C31 C32 118.3(17) . . ?
C36 C31 P4 121.8(14) . . ?
C32 C31 P4 119.9(15) . . ?
C20 C19 C24 117.6(14) . . ?
C20 C19 P3 123.2(11) . . ?
C24 C19 P3 119.1(12) . . ?
C17 C18 C13 120.4(14) . . ?
C9 C10 C11 121.2(17) . . ?
C39 C40 C41 120.2(14) . . ?
C1 C2 P1 110.2(8) . . ?
C18 C13 C14 116.2(12) . . ?
C18 C13 P1 118.9(10) . . ?
C14 C13 P1 124.8(10) . . ?
C18 C17 C16 121.9(16) . . ?
C5 C6 P4 108.2(8) . . ?
C3 C4 P3 109.4(9) . . ?
C8 C7 C12 117.7(15) . . ?
C8 C7 P1 123.9(12) . . ?
C12 C7 P1 118.2(12) . . ?
C12 C11 C10 118.9(18) . . ?
C6 C5 P2 117.5(8) . . ?
C7 C8 C9 121.5(16) . . ?
C37 C38 C39 121.0(12) . . ?
C15 C14 C13 124.2(14) . . ?
C14 C15 C16 117.5(15) . . ?
C31 C32 C33 122(2) . . ?
C33 C34 C35 122(2) . . ?
C34 C33 C32 118(2) . . ?
C42 C41 C40 119.4(14) . . ?
C17 C16 C15 119.7(14) . . ?
C34 C35 C36 116(3) . . ?
Pd2 Br2 Ag1 63.37(9) . . ?
Ag1 Br3 Pd2 59.89(8) . . ?
C27 C28 C29 116(2) . . ?
C28 C27 C26 123(2) . . ?
C26 C25 C30 120.3(17) . . ?
C26 C25 P3 123.7(16) . . ?
C30 C25 P3 116.0(13) . . ?
C23 C24 C19 122.4(19) . . ?
C21 C22 C23 118.5(19) . . ?
C25 C26 C27 119(2) . . ?
C29 C30 C25 114(2) . . ?
C24 C23 C22 118.1(19) . . ?
C19 C20 C21 119.7(18) . . ?
C22 C21 C20 124(2) . . ?
C11 C12 C7 121.3(18) . . ?
C28 C29 C30 128(3) . . ?
Pd2 Br4 Pd2 66.54(18) . 2_755 ?
Pd2 Br4 Br5 37.53(13) . . ?
Pd2 Br4 Br5 49.74(14) 2_755 . ?
Pd2 Br4 Br5 49.74(14) . 2_755 ?
Pd2 Br4 Br5 37.53(13) 2_755 2_755 ?
Br5 Br4 Br5 61.2(2) . 2_755 ?
C10 C9 C8 118.9(17) . . ?
Br5 Pd2 Br5 89.0(3) . 2_755 ?
Br5 Pd2 Br2 86.4(2) . . ?
Br5 Pd2 Br2 155.5(2) 2_755 . ?
Br5 Pd2 Br4 77.2(2) . . ?
Br5 Pd2 Br4 69.50(17) 2_755 . ?
Br2 Pd2 Br4 132.32(15) . . ?
Br5 Pd2 Ag1 118.5(3) . . ?
Br5 Pd2 Ag1 102.3(2) 2_755 . ?
Br2 Pd2 Ag1 59.69(7) . . ?
Br4 Pd2 Ag1 162.86(14) . . ?
Br5 Pd2 Br3 157.9(3) . . ?
Br5 Pd2 Br3 72.34(19) 2_755 . ?
Br2 Pd2 Br3 105.53(12) . . ?
Br4 Pd2 Br3 106.06(11) . . ?
Ag1 Pd2 Br3 56.80(7) . . ?
Br5 Pd2 Pd2 52.9(2) . 2_755 ?
Br5 Pd2 Pd2 37.67(15) 2_755 2_755 ?
Br2 Pd2 Pd2 137.58(17) . 2_755 ?
Br4 Pd2 Pd2 56.73(9) . 2_755 ?
Ag1 Pd2 Pd2 125.67(11) . 2_755 ?
Br3 Pd2 Pd2 109.97(19) . 2_755 ?
Pd2 Br5 Pd2 89.5(3) . 2_755 ?
Pd2 Br5 Br4 65.29(19) . . ?
Pd2 Br5 Br4 60.76(15) 2_755 . ?

loop_
_geom_bond_atom_site_label_1
_geom_bond_atom_site_label_2
_geom_bond_distance
_geom_bond_site_symmetry_2
_geom_bond_publ_flag
Pd1 P2 2.215(3) . ?
Pd1 P3 2.313(3) . ?
Pd1 P1 2.324(3) . ?
Pd1 Br1 2.4599(16) . ?
Ag1 P4 2.385(4) . ?
Ag1 Br2 2.615(2) . ?
Ag1 Br3 2.619(2) . ?
Ag1 Pd2 2.707(3) . ?
P4 C37 1.779(13) . ?
P4 C31 1.812(15) . ?
P4 C6 1.819(12) . ?
P1 C13 1.777(13) . ?
P1 C7 1.824(14) . ?
P1 C2 1.833(13) . ?
P3 C25 1.822(14) . ?
P3 C19 1.824(14) . ?
P3 C4 1.828(14) . ?
P2 C1 1.825(13) . ?
P2 C5 1.830(11) . ?
P2 C3 1.840(12) . ?
C39 C40 1.37(2) . ?
C39 C38 1.418(19) . ?
C1 C2 1.501(18) . ?
C42 C41 1.38(2) . ?
C42 C37 1.404(17) . ?
C3 C4 1.511(19) . ?
C37 C38 1.381(18) . ?
C36 C31 1.35(3) . ?
C36 C35 1.42(3) . ?
C31 C32 1.36(2) . ?
C19 C20 1.31(2) . ?
C19 C24 1.41(2) . ?
C18 C17 1.37(2) . ?
C18 C13 1.396(19) . ?
C10 C9 1.34(3) . ?
C10 C11 1.37(3) . ?
C40 C41 1.40(2) . ?
C13 C14 1.43(2) . ?
C17 C16 1.39(3) . ?
C6 C5 1.488(15) . ?
C7 C8 1.32(2) . ?
C7 C12 1.42(2) . ?
C11 C12 1.34(2) . ?
C8 C9 1.41(2) . ?
C14 C15 1.35(2) . ?
C15 C16 1.41(2) . ?
C32 C33 1.40(3) . ?
C34 C33 1.36(4) . ?
C34 C35 1.39(5) . ?
Br2 Pd2 2.538(4) . ?
Br3 Pd2 2.796(4) . ?
C28 C27 1.33(4) . ?
C28 C29 1.36(4) . ?
C27 C26 1.48(3) . ?
C25 C26 1.29(2) . ?
C25 C30 1.53(3) . ?
C24 C23 1.33(3) . ?
C22 C21 1.33(3) . ?
C22 C23 1.36(3) . ?
C30 C29 1.38(3) . ?
C20 C21 1.35(2) . ?
Br4 Pd2 2.573(3) . ?
Br4 Pd2 2.573(3) 2_755 ?
Br4 Br5 2.762(6) . ?
Br4 Br5 2.762(6) 2_755 ?
Pd2 Br5 1.725(6) . ?
Pd2 Br5 2.250(6) 2_755 ?
Pd2 Pd2 2.823(6) 2_755 ?
Br5 Pd2 2.250(6) 2_755 ?

loop_
_geom_torsion_atom_site_label_1
_geom_torsion_atom_site_label_2
_geom_torsion_atom_site_label_3
_geom_torsion_atom_site_label_4
_geom_torsion
_geom_torsion_site_symmetry_1
_geom_torsion_site_symmetry_2
_geom_torsion_site_symmetry_3
_geom_torsion_site_symmetry_4
_geom_torsion_publ_flag
Br2 Ag1 P4 C37 -10.9(5) . . . . ?
Br3 Ag1 P4 C37 -175.8(5) . . . . ?
Pd2 Ag1 P4 C37 68.4(6) . . . . ?
Br2 Ag1 P4 C31 114.3(5) . . . . ?
Br3 Ag1 P4 C31 -50.6(5) . . . . ?
Pd2 Ag1 P4 C31 -166.4(5) . . . . ?
Br2 Ag1 P4 C6 -130.6(4) . . . . ?
Br3 Ag1 P4 C6 64.5(4) . . . . ?
Pd2 Ag1 P4 C6 -51.3(5) . . . . ?
P2 Pd1 P1 C13 -110.4(5) . . . . ?
P3 Pd1 P1 C13 -51.3(6) . . . . ?
Br1 Pd1 P1 C13 77.9(5) . . . . ?
P2 Pd1 P1 C7 129.6(5) . . . . ?
P3 Pd1 P1 C7 -171.3(5) . . . . ?
Br1 Pd1 P1 C7 -42.1(5) . . . . ?
P2 Pd1 P1 C2 3.5(5) . . . . ?
P3 Pd1 P1 C2 62.6(6) . . . . ?
Br1 Pd1 P1 C2 -168.2(5) . . . . ?
P2 Pd1 P3 C25 -137.1(7) . . . . ?
P1 Pd1 P3 C25 163.8(7) . . . . ?
Br1 Pd1 P3 C25 34.5(7) . . . . ?
P2 Pd1 P3 C19 104.1(5) . . . . ?
P1 Pd1 P3 C19 45.0(6) . . . . ?
Br1 Pd1 P3 C19 -84.4(5) . . . . ?
P2 Pd1 P3 C4 -9.5(5) . . . . ?
P1 Pd1 P3 C4 -68.5(6) . . . . ?
Br1 Pd1 P3 C4 162.1(5) . . . . ?
P3 Pd1 P2 C1 -140.7(5) . . . . ?
P1 Pd1 P2 C1 20.1(5) . . . . ?
Br1 Pd1 P2 C1 122.5(8) . . . . ?
P3 Pd1 P2 C5 104.9(5) . . . . ?
P1 Pd1 P2 C5 -94.4(4) . . . . ?
Br1 Pd1 P2 C5 8.0(9) . . . . ?
P3 Pd1 P2 C3 -14.1(5) . . . . ?
P1 Pd1 P2 C3 146.6(5) . . . . ?
Br1 Pd1 P2 C3 -111.0(8) . . . . ?
C5 P2 C1 C2 70.2(9) . . . . ?
C3 P2 C1 C2 -169.9(8) . . . . ?
Pd1 P2 C1 C2 -45.5(9) . . . . ?
C1 P2 C3 C4 164.3(9) . . . . ?
C5 P2 C3 C4 -77.7(10) . . . . ?
Pd1 P2 C3 C4 40.5(10) . . . . ?
C41 C42 C37 C38 -2(2) . . . . ?
C41 C42 C37 P4 176.3(14) . . . . ?
C31 P4 C37 C38 101.7(13) . . . . ?
C6 P4 C37 C38 -6.5(13) . . . . ?
Ag1 P4 C37 C38 -126.4(11) . . . . ?
C31 P4 C37 C42 -76.7(13) . . . . ?
C6 P4 C37 C42 175.1(11) . . . . ?
Ag1 P4 C37 C42 55.2(12) . . . . ?
C35 C36 C31 C32 -5(3) . . . . ?
C35 C36 C31 P4 176.1(17) . . . . ?
C37 P4 C31 C36 -42.7(16) . . . . ?
C6 P4 C31 C36 69.7(15) . . . . ?
Ag1 P4 C31 C36 -172.1(13) . . . . ?
C37 P4 C31 C32 138.4(12) . . . . ?
C6 P4 C31 C32 -109.2(12) . . . . ?
Ag1 P4 C31 C32 9.0(13) . . . . ?
C25 P3 C19 C20 -124.4(15) . . . . ?
C4 P3 C19 C20 122.1(14) . . . . ?
Pd1 P3 C19 C20 7.2(15) . . . . ?
C25 P3 C19 C24 53.8(14) . . . . ?
C4 P3 C19 C24 -59.7(14) . . . . ?
Pd1 P3 C19 C24 -174.6(11) . . . . ?
C38 C39 C40 C41 0(3) . . . . ?
P2 C1 C2 P1 48.6(11) . . . . ?
C13 P1 C2 C1 80.7(11) . . . . ?
C7 P1 C2 C1 -166.3(9) . . . . ?
Pd1 P1 C2 C1 -32.2(11) . . . . ?
C17 C18 C13 C14 0(2) . . . . ?
C17 C18 C13 P1 178.0(13) . . . . ?
C7 P1 C13 C18 68.8(12) . . . . ?
C2 P1 C13 C18 -176.2(11) . . . . ?
Pd1 P1 C13 C18 -62.0(11) . . . . ?
C7 P1 C13 C14 -113.5(12) . . . . ?
C2 P1 C13 C14 1.5(13) . . . . ?
Pd1 P1 C13 C14 115.8(11) . . . . ?
C13 C18 C17 C16 0(3) . . . . ?
C37 P4 C6 C5 -179.0(8) . . . . ?
C31 P4 C6 C5 70.5(10) . . . . ?
Ag1 P4 C6 C5 -55.2(9) . . . . ?
P2 C3 C4 P3 -48.2(11) . . . . ?
C25 P3 C4 C3 173.1(9) . . . . ?
C19 P3 C4 C3 -76.7(11) . . . . ?
Pd1 P3 C4 C3 36.9(10) . . . . ?
C13 P1 C7 C8 -1.0(16) . . . . ?
C2 P1 C7 C8 -115.1(15) . . . . ?
Pd1 P1 C7 C8 119.0(14) . . . . ?
C13 P1 C7 C12 175.0(17) . . . . ?
C2 P1 C7 C12 60.9(18) . . . . ?
Pd1 P1 C7 C12 -64.9(18) . . . . ?
C9 C10 C11 C12 2(4) . . . . ?
P4 C6 C5 P2 -175.2(7) . . . . ?
C1 P2 C5 C6 51.6(11) . . . . ?
C3 P2 C5 C6 -71.5(11) . . . . ?
Pd1 P2 C5 C6 168.5(8) . . . . ?
C12 C7 C8 C9 6(3) . . . . ?
P1 C7 C8 C9 -177.9(14) . . . . ?
C42 C37 C38 C39 0(2) . . . . ?
P4 C37 C38 C39 -177.9(11) . . . . ?
C40 C39 C38 C37 1(2) . . . . ?
C18 C13 C14 C15 2(2) . . . . ?
P1 C13 C14 C15 -175.5(13) . . . . ?
C13 C14 C15 C16 -4(3) . . . . ?
C36 C31 C32 C33 3(2) . . . . ?
P4 C31 C32 C33 -178.5(14) . . . . ?
C35 C34 C33 C32 0(4) . . . . ?
C31 C32 C33 C34 0(3) . . . . ?
C37 C42 C41 C40 3(3) . . . . ?
C39 C40 C41 C42 -1(3) . . . . ?
C18 C17 C16 C15 -1(3) . . . . ?
C14 C15 C16 C17 4(3) . . . . ?
C33 C34 C35 C36 -2(4) . . . . ?
C31 C36 C35 C34 5(4) . . . . ?
P4 Ag1 Br2 Pd2 154.14(17) . . . . ?
Br3 Ag1 Br2 Pd2 -38.33(15) . . . . ?
P4 Ag1 Br3 Pd2 -157.99(18) . . . . ?
Br2 Ag1 Br3 Pd2 35.57(14) . . . . ?
C29 C28 C27 C26 2(4) . . . . ?
C19 P3 C25 C26 29.8(16) . . . . ?
C4 P3 C25 C26 142.0(15) . . . . ?
Pd1 P3 C25 C26 -90.3(15) . . . . ?
C19 P3 C25 C30 -147.7(11) . . . . ?
C4 P3 C25 C30 -35.6(12) . . . . ?
Pd1 P3 C25 C30 92.2(12) . . . . ?
C20 C19 C24 C23 2(3) . . . . ?
P3 C19 C24 C23 -175.9(17) . . . . ?
C30 C25 C26 C27 0(3) . . . . ?
P3 C25 C26 C27 -177.4(15) . . . . ?
C28 C27 C26 C25 0(4) . . . . ?
C26 C25 C30 C29 -1(2) . . . . ?
P3 C25 C30 C29 176.2(13) . . . . ?
C19 C24 C23 C22 -5(3) . . . . ?
C21 C22 C23 C24 5(4) . . . . ?
C24 C19 C20 C21 0(3) . . . . ?
P3 C19 C20 C21 177.8(17) . . . . ?
C23 C22 C21 C20 -3(4) . . . . ?
C19 C20 C21 C22 1(4) . . . . ?
C10 C11 C12 C7 4(4) . . . . ?
C8 C7 C12 C11 -8(4) . . . . ?
P1 C7 C12 C11 175(2) . . . . ?
C27 C28 C29 C30 -4(4) . . . . ?
C25 C30 C29 C28 3(3) . . . . ?
C11 C10 C9 C8 -4(3) . . . . ?
C7 C8 C9 C10 0(3) . . . . ?
Ag1 Br2 Pd2 Br5 -126.2(3) . . . . ?
Ag1 Br2 Pd2 Br5 -46.5(5) . . . 2_755 ?
Ag1 Br2 Pd2 Br4 164.7(2) . . . . ?
Ag1 Br2 Pd2 Br3 34.84(13) . . . . ?
Ag1 Br2 Pd2 Pd2 -111.20(17) . . . 2_755 ?
Pd2 Br4 Pd2 Br5 53.7(2) 2_755 . . . ?
Br5 Br4 Pd2 Br5 93.8(3) 2_755 . . . ?
Pd2 Br4 Pd2 Br5 -40.07(16) 2_755 . . 2_755 ?
Br5 Br4 Pd2 Br5 -93.8(3) . . . 2_755 ?
Pd2 Br4 Pd2 Br2 126.6(3) 2_755 . . . ?
Br5 Br4 Pd2 Br2 72.9(3) . . . . ?
Br5 Br4 Pd2 Br2 166.7(3) 2_755 . . . ?
Pd2 Br4 Pd2 Ag1 -103.8(6) 2_755 . . . ?
Br5 Br4 Pd2 Ag1 -157.6(7) . . . . ?
Br5 Br4 Pd2 Ag1 -63.8(6) 2_755 . . . ?
Pd2 Br4 Pd2 Br3 -103.7(2) 2_755 . . . ?
Br5 Br4 Pd2 Br3 -157.4(3) . . . . ?
Br5 Br4 Pd2 Br3 -63.6(2) 2_755 . . . ?
Br5 Br4 Pd2 Pd2 -53.7(2) . . . 2_755 ?
Br5 Br4 Pd2 Pd2 40.07(16) 2_755 . . 2_755 ?
P4 Ag1 Pd2 Br5 -26.9(5) . . . . ?
Br2 Ag1 Pd2 Br5 66.4(3) . . . . ?
Br3 Ag1 Pd2 Br5 -154.8(3) . . . . ?
P4 Ag1 Pd2 Br5 68.7(4) . . . 2_755 ?
Br2 Ag1 Pd2 Br5 162.0(2) . . . 2_755 ?
Br3 Ag1 Pd2 Br5 -59.1(2) . . . 2_755 ?
P4 Ag1 Pd2 Br2 -93.3(3) . . . . ?
Br3 Ag1 Pd2 Br2 138.86(17) . . . . ?
P4 Ag1 Pd2 Br4 128.1(5) . . . . ?
Br2 Ag1 Pd2 Br4 -138.6(6) . . . . ?
Br3 Ag1 Pd2 Br4 0.2(6) . . . . ?
P4 Ag1 Pd2 Br3 127.8(3) . . . . ?
Br2 Ag1 Pd2 Br3 -138.86(17) . . . . ?
P4 Ag1 Pd2 Pd2 36.0(4) . . . 2_755 ?
Br2 Ag1 Pd2 Pd2 129.3(2) . . . 2_755 ?
Br3 Ag1 Pd2 Pd2 -91.9(2) . . . 2_755 ?
Ag1 Br3 Pd2 Br5 84.6(6) . . . . ?
Ag1 Br3 Pd2 Br5 118.4(2) . . . 2_755 ?
Ag1 Br3 Pd2 Br2 -36.12(14) . . . . ?
Ag1 Br3 Pd2 Br4 -179.93(17) . . . . ?
Ag1 Br3 Pd2 Pd2 120.25(10) . . . 2_755 ?
Br5 Pd2 Br5 Pd2 11.4(3) 2_755 . . 2_755 ?
Br2 Pd2 Br5 Pd2 167.31(18) . . . 2_755 ?
Br4 Pd2 Br5 Pd2 -57.76(19) . . . 2_755 ?
Ag1 Pd2 Br5 Pd2 114.89(19) . . . 2_755 ?
Br3 Pd2 Br5 Pd2 43.4(7) . . . 2_755 ?
Br5 Pd2 Br5 Br4 69.18(19) 2_755 . . . ?
Br2 Pd2 Br5 Br4 -134.93(15) . . . . ?
Ag1 Pd2 Br5 Br4 172.7(2) . . . . ?
Br3 Pd2 Br5 Br4 101.2(6) . . . . ?
Pd2 Pd2 Br5 Br4 57.76(19) 2_755 . . . ?
Pd2 Br4 Br5 Pd2 -104.2(3) 2_755 . . . ?
Br5 Br4 Br5 Pd2 -60.3(2) 2_755 . . . ?
Pd2 Br4 Br5 Pd2 104.2(3) . . . 2_755 ?
Br5 Br4 Br5 Pd2 43.91(17) 2_755 . . 2_755 ?
